data_1554327
loop_
_publ_author_name
'Liu, Yun-Lin'
'Mao, Xiang-Yu'
'Lin, Xiao-Tong'
'Chen, Guo-Shu'

_publ_section_title
;
 A Zn(OTf)2 catalyzed Ugi-type reaction of 3-(2-isocyanoethyl)indoles with
 indole-derived ketimines: rapid access to hexacyclic spiroindolines
;
_journal_issue 15
_journal_name_full 'Organic Chemistry Frontiers'
_journal_page_first 2303
_journal_paper_doi 10.1039/C8QO00382C
_journal_volume 5
_journal_year 2018
_chemical_formula_moiety 'C26 H21 F2 N3'
_chemical_formula_sum 'C26 H21 F2 N3'
_chemical_formula_weight 413.46
_space_group_crystal_system tetragonal
_space_group_IT_number 88
_space_group_name_Hall '-I 4ad'
_space_group_name_H-M_alt 'I 41/a :2'
_atom_sites_solution_hydrogens geom
_atom_sites_solution_primary dual
_audit_creation_date 2018-01-25
_audit_creation_method
;
Olex2 1.2
(compiled 2017.08.10 svn.r3458 for OlexSys, GUI svn.r5381)
;
_audit_update_record
;
2018-03-15 deposited with the CCDC.
2018-06-08 downloaded from the CCDC.
;
_cell_angle_alpha 90
_cell_angle_beta 90
_cell_angle_gamma 90
_cell_formula_units_Z 16
_cell_length_a 18.76710(10)
_cell_length_b 18.76710(10)
_cell_length_c 24.2076(3)
_cell_measurement_reflns_used 20897
_cell_measurement_temperature 100.00(10)
_cell_measurement_theta_max 74.0100
_cell_measurement_theta_min 4.6630
_cell_volume 8526.01(12)
_computing_cell_refinement 'CrysAlisPro 1.171.39.32a (Rigaku OD, 2017)'
_computing_data_collection 'CrysAlisPro 1.171.39.32a (Rigaku OD, 2017)'
_computing_data_reduction 'CrysAlisPro 1.171.39.32a (Rigaku OD, 2017)'
_computing_molecular_graphics 'Olex2 (Dolomanov et al., 2009)'
_computing_publication_material 'Olex2 (Dolomanov et al., 2009)'
_computing_structure_refinement 'ShelXL (Sheldrick, 2015)'
_computing_structure_solution 'ShelXT (Sheldrick, 2015)'
_diffrn_ambient_environment N~2~
_diffrn_ambient_temperature 100.00(10)
_diffrn_detector 'CCD plate'
_diffrn_measured_fraction_theta_full 1.000
_diffrn_measured_fraction_theta_max 1.000
_diffrn_measurement_details
;
List of Runs (angles in degrees, time in seconds):

  # Type    Start    End  Width  t~exp~   \w     \q     \k     \f   Frames
#--------------------------------------------------------------------------
  1  \w    -30.00  11.00   1.00    3.00    --    0.00  82.00  60.00   41
  2  \w    -82.00 -57.00   1.00    3.00    --    0.00 -57.00 -30.00   25
  3  \w    -18.00   8.00   1.00    3.00    --    0.00 -57.00 -30.00   26
  4  \w    -18.00  26.00   1.00    3.00    --    0.00  38.00-180.00   44
  5  \w     29.00  88.00   1.00    3.00    --    0.00  38.00-180.00   59
  6  \w    -21.00  16.00   1.00    3.00    --    0.00  57.00  60.00   37
  7  \w     19.00  89.00   1.00    3.00    --    0.00  82.00  60.00   70
  8  \w    -38.00   8.00   1.00    3.00    --    0.00 -38.00-150.00   46
  9  \w    -86.00 -49.00   1.00    3.00    --    0.00 -38.00-150.00   37
 10  \w     79.00 105.00   1.00    7.00    --   95.80  45.00 -90.00   26
 11  \w     89.00 115.00   1.00    7.00    --   95.80 -82.00 -30.00   26
 12  \w     65.00 115.00   1.00    7.00    --   95.80 -30.00  30.00   50
 13  \w     58.00 116.00   1.00    7.00    --   95.80 -45.00-150.00   58
 14  \w     60.00  88.00   1.00    7.00    --   95.80 -82.00 150.00   28
 15  \w      8.00 127.00   1.00    7.00    --   95.80 -82.00 -60.00  119
 16  \w     12.00  42.00   1.00    7.00    --   95.80 -61.00 -60.00   30
 17  \w     89.00 127.00   1.00    7.00    --   95.80 -82.00  90.00   38
 18  \w     53.00  79.00   1.00    7.00    --   95.80 -82.00-150.00   26
 19  \w     47.00 127.00   1.00    7.00    --   95.80 -82.00  30.00   80
 20  \w     49.00  75.00   1.00    7.00    --   95.80 -82.00  90.00   26
 21  \w     86.00 121.00   1.00    7.00    --   95.80 -82.00-150.00   35
 22  \w     10.00  36.00   1.00    7.00    --   95.80 -30.00  30.00   26
 23  \w     15.00  85.00   1.00    7.00    --   95.80 -45.00  60.00   70
 24  \w    142.00 171.00   1.00    7.00    --   95.80  15.00  30.00   29
 25  \w     68.00 137.00   1.00    7.00    --   95.80  15.00  30.00   69
 26  \w      6.00 122.00   1.00    7.00    --   95.80 -15.00 120.00  116
 27  \w     96.00 125.00   1.00    7.00    --   95.80 -82.00 150.00   29
 28  \w     55.00 115.00   1.00    7.00    --   95.80 -61.00 -60.00   60
 29  \w     33.00  97.00   1.00    7.00    --   95.80 -82.00-180.00   64
 30  \w     92.00 118.00   1.00    7.00    --   95.80 -82.00  60.00   26
 31  \w     32.00 115.00   1.00    7.00    --   95.80 -15.00 -30.00   83
;
_diffrn_measurement_device 'four-circle diffractometer'
_diffrn_measurement_device_type 'XtaLAB AFC12 (RINC): Kappa dual home/near'
_diffrn_measurement_method '\w scans'
_diffrn_orient_matrix_type 'CrysAlisPro convention (1999,Acta A55,543-557)'
_diffrn_orient_matrix_UB_11 -0.0598176000
_diffrn_orient_matrix_UB_12 -0.0555947000
_diffrn_orient_matrix_UB_13 0.0065172000
_diffrn_orient_matrix_UB_21 0.0511940000
_diffrn_orient_matrix_UB_22 -0.0589788000
_diffrn_orient_matrix_UB_23 -0.0195319000
_diffrn_orient_matrix_UB_31 0.0231104000
_diffrn_orient_matrix_UB_32 -0.0131494000
_diffrn_orient_matrix_UB_33 0.0602256000
_diffrn_radiation_monochromator graphite
_diffrn_radiation_probe x-ray
_diffrn_radiation_type CuK\a
_diffrn_radiation_wavelength 1.54184
_diffrn_reflns_av_R_equivalents 0.0852
_diffrn_reflns_av_unetI/netI 0.0320
_diffrn_reflns_Laue_measured_fraction_full 1.000
_diffrn_reflns_Laue_measured_fraction_max 1.000
_diffrn_reflns_limit_h_max 22
_diffrn_reflns_limit_h_min -20
_diffrn_reflns_limit_k_max 22
_diffrn_reflns_limit_k_min -22
_diffrn_reflns_limit_l_max 28
_diffrn_reflns_limit_l_min -23
_diffrn_reflns_number 44385
_diffrn_reflns_point_group_measured_fraction_full 1.000
_diffrn_reflns_point_group_measured_fraction_max 1.000
_diffrn_reflns_theta_full 67.058
_diffrn_reflns_theta_max 67.058
_diffrn_reflns_theta_min 4.713
_diffrn_source 'fine-focus sealed X-ray tube'
_diffrn_source_type 'Enhance (Cu) X-ray Source'
_exptl_absorpt_coefficient_mu 0.726
_exptl_absorpt_correction_T_max 1.00000
_exptl_absorpt_correction_T_min 0.36817
_exptl_absorpt_correction_type multi-scan
_exptl_absorpt_process_details
;
CrysAlisPro 1.171.39.32a (Rigaku Oxford Diffraction, 2017)
Empirical absorption correction using spherical harmonics,
 implemented in SCALE3 ABSPACK scaling algorithm.
;
_exptl_crystal_colour 'clear light colourless'
_exptl_crystal_colour_lustre clear
_exptl_crystal_colour_modifier light
_exptl_crystal_colour_primary colourless
_exptl_crystal_density_diffrn 1.288
_exptl_crystal_description block
_exptl_crystal_F_000 3456
_exptl_crystal_size_max 0.49
_exptl_crystal_size_mid 0.32
_exptl_crystal_size_min 0.21
_refine_diff_density_max 0.274
_refine_diff_density_min -0.260
_refine_diff_density_rms 0.041
_refine_ls_extinction_method none
_refine_ls_goodness_of_fit_ref 1.041
_refine_ls_hydrogen_treatment constr
_refine_ls_matrix_type full
_refine_ls_number_parameters 281
_refine_ls_number_reflns 3816
_refine_ls_number_restraints 0
_refine_ls_restrained_S_all 1.041
_refine_ls_R_factor_all 0.0426
_refine_ls_R_factor_gt 0.0395
_refine_ls_shift/su_max 0.001
_refine_ls_shift/su_mean 0.000
_refine_ls_structure_factor_coef Fsqd
_refine_ls_weighting_details 'w=1/[\s^2^(Fo^2^)+(0.0420P)^2^+8.3800P] where P=(Fo^2^+2Fc^2^)/3'
_refine_ls_weighting_scheme calc
_refine_ls_wR_factor_gt 0.0980
_refine_ls_wR_factor_ref 0.1000
_reflns_Friedel_coverage 0.000
_reflns_number_gt 3491
_reflns_number_total 3816
_reflns_threshold_expression 'I > 2\s(I)'
_cod_data_source_file c8qo00382c2.cif
_cod_data_source_block exp_229
_cod_original_cell_volume 8526.01(14)
_cod_original_sg_symbol_H-M 'I 41/a'
_cod_database_code 1554327
_shelx_shelxl_version_number 2016/6
_shelx_space_group_comment
;
The symmetry employed for this shelxl refinement is uniquely defined
by the following loop, which should always be used as a source of
symmetry information in preference to the above space-group names.
They are only intended as comments.
;
_reflns_odcompleteness_completeness 99.95
_reflns_odcompleteness_iscentric 1
_reflns_odcompleteness_theta 66.97
_olex2_refinement_description
;
1. Fixed Uiso
 At 1.2 times of:
  All C(H) groups, All C(H,H) groups, All N(H) groups
 At 1.5 times of:
  All C(H,H,H) groups
2.a Ternary CH refined with riding coordinates:
 C7(H7)
2.b Secondary CH2 refined with riding coordinates:
 C9(H9A,H9B), C10(H10A,H10B)
2.c Aromatic/amide H refined with riding coordinates:
 N1(H1), C2(H2), C3(H3), C4(H4), C5(H5), C15(H15), C16(H16), C18(H18),
 C21(H21), C22(H22), C23(H23), C24(H24), C25(H25)
2.d Idealised Me refined as rotating group:
 C20(H20A,H20B,H20C)
;
_olex2_submission_special_instructions 'No special instructions were received'
_oxdiff_exptl_absorpt_empirical_details
;
Empirical correction (ABSPACK) includes:
- Absorption correction using spherical harmonics
- Frame scaling
;
_oxdiff_exptl_absorpt_empirical_full_max 6.636
_oxdiff_exptl_absorpt_empirical_full_min 0.186

loop_
_space_group_symop_operation_xyz
'x, y, z'
'-x+1/2, -y, z+1/2'
'-y+3/4, x+1/4, z+1/4'
'y+3/4, -x+3/4, z+3/4'
'x+1/2, y+1/2, z+1/2'
'-x+1, -y+1/2, z+1'
'-y+5/4, x+3/4, z+3/4'
'y+5/4, -x+5/4, z+5/4'
'-x, -y, -z'
'x-1/2, y, -z-1/2'
'y-3/4, -x-1/4, -z-1/4'
'-y-3/4, x-3/4, -z-3/4'
'-x+1/2, -y+1/2, -z+1/2'
'x, y+1/2, -z'
'y-1/4, -x+1/4, -z+1/4'
'-y-1/4, x-1/4, -z-1/4'

loop_
_atom_site_label
_atom_site_type_symbol
_atom_site_fract_x
_atom_site_fract_y
_atom_site_fract_z
_atom_site_U_iso_or_equiv
_atom_site_adp_type
_atom_site_occupancy
_atom_site_site_symmetry_order
_atom_site_calc_flag
_atom_site_refinement_flags_posn
F1 F 0.88215(4) 0.42697(5) 0.54171(3) 0.0299(2) Uani 1 1 d .
F2 F 0.86927(5) 0.51363(4) 0.59996(4) 0.0295(2) Uani 1 1 d .
N1 N 0.62753(6) 0.38707(7) 0.67136(5) 0.0255(3) Uani 1 1 d .
H1 H 0.617537 0.394822 0.705506 0.031 Uiso 1 1 calc R
N2 N 0.75548(6) 0.40898(6) 0.65103(5) 0.0205(3) Uani 1 1 d .
N3 N 0.76863(7) 0.33590(6) 0.51999(5) 0.0254(3) Uani 1 1 d .
C1 C 0.58216(8) 0.40154(8) 0.62764(6) 0.0247(3) Uani 1 1 d .
C2 C 0.51609(8) 0.43537(8) 0.62832(7) 0.0320(4) Uani 1 1 d .
H2 H 0.496950 0.452882 0.661047 0.038 Uiso 1 1 calc R
C3 C 0.47967(9) 0.44216(10) 0.57867(8) 0.0399(4) Uani 1 1 d .
H3 H 0.435382 0.464387 0.578426 0.048 Uiso 1 1 calc R
C4 C 0.50752(9) 0.41671(10) 0.52951(8) 0.0416(4) Uani 1 1 d .
H4 H 0.482309 0.422382 0.496731 0.050 Uiso 1 1 calc R
C5 C 0.57357(9) 0.38253(9) 0.52932(7) 0.0337(4) Uani 1 1 d .
H5 H 0.592749 0.365278 0.496523 0.040 Uiso 1 1 calc R
C6 C 0.60996(8) 0.37469(8) 0.57833(6) 0.0242(3) Uani 1 1 d .
C7 C 0.69370(7) 0.35729(7) 0.65195(6) 0.0212(3) Uani 1 1 d .
H7 H 0.706091 0.314620 0.673218 0.025 Uiso 1 1 calc R
C8 C 0.68003(7) 0.33783(7) 0.59056(6) 0.0214(3) Uani 1 1 d .
C9 C 0.68516(8) 0.26068(7) 0.56928(6) 0.0254(3) Uani 1 1 d .
H9A H 0.638279 0.240213 0.563572 0.030 Uiso 1 1 calc R
H9B H 0.711782 0.230839 0.594669 0.030 Uiso 1 1 calc R
C10 C 0.72528(8) 0.27001(8) 0.51399(6) 0.0276(3) Uani 1 1 d .
H10A H 0.755715 0.229253 0.506900 0.033 Uiso 1 1 calc R
H10B H 0.691830 0.274816 0.483667 0.033 Uiso 1 1 calc R
C11 C 0.74348(7) 0.36970(7) 0.56081(6) 0.0213(3) Uani 1 1 d .
C12 C 0.77029(8) 0.43345(7) 0.59285(6) 0.0223(3) Uani 1 1 d .
C13 C 0.85237(8) 0.44249(7) 0.59191(6) 0.0243(3) Uani 1 1 d .
C14 C 0.87878(7) 0.39892(7) 0.63848(6) 0.0222(3) Uani 1 1 d .
C15 C 0.94764(8) 0.37932(8) 0.65285(6) 0.0259(3) Uani 1 1 d .
H15 H 0.985824 0.389470 0.629659 0.031 Uiso 1 1 calc R
C16 C 0.95812(8) 0.34430(8) 0.70252(6) 0.0268(3) Uani 1 1 d .
H16 H 1.003914 0.330716 0.712750 0.032 Uiso 1 1 calc R
C17 C 0.90069(8) 0.32902(7) 0.73762(6) 0.0239(3) Uani 1 1 d .
C18 C 0.83153(7) 0.34743(7) 0.72188(6) 0.0219(3) Uani 1 1 d .
H18 H 0.793020 0.336244 0.744452 0.026 Uiso 1 1 calc R
C19 C 0.82097(7) 0.38265(7) 0.67214(6) 0.0204(3) Uani 1 1 d .
C20 C 0.91272(8) 0.29358(9) 0.79274(7) 0.0307(4) Uani 1 1 d .
H20A H 0.910985 0.242784 0.788283 0.046 Uiso 1 1 calc GR
H20B H 0.876281 0.308286 0.818138 0.046 Uiso 1 1 calc GR
H20C H 0.958539 0.307124 0.806902 0.046 Uiso 1 1 calc GR
C21 C 0.72920(8) 0.52033(8) 0.52127(7) 0.0284(3) Uani 1 1 d .
H21 H 0.753292 0.492818 0.495349 0.034 Uiso 1 1 calc R
C22 C 0.69250(9) 0.58054(9) 0.50451(7) 0.0340(4) Uani 1 1 d .
H22 H 0.691983 0.593418 0.467412 0.041 Uiso 1 1 calc R
C23 C 0.65652(9) 0.62162(9) 0.54308(8) 0.0393(4) Uani 1 1 d .
H23 H 0.631339 0.661744 0.531815 0.047 Uiso 1 1 calc R
C24 C 0.65811(11) 0.60287(9) 0.59834(8) 0.0447(5) Uani 1 1 d .
H24 H 0.634334 0.630723 0.624225 0.054 Uiso 1 1 calc R
C25 C 0.69510(10) 0.54261(8) 0.61530(7) 0.0356(4) Uani 1 1 d .
H25 H 0.696330 0.530297 0.652496 0.043 Uiso 1 1 calc R
C26 C 0.73024(8) 0.50077(8) 0.57660(6) 0.0251(3) Uani 1 1 d .

loop_
_atom_site_aniso_label
_atom_site_aniso_U_11
_atom_site_aniso_U_22
_atom_site_aniso_U_33
_atom_site_aniso_U_23
_atom_site_aniso_U_13
_atom_site_aniso_U_12
F1 0.0298(5) 0.0360(5) 0.0238(5) 0.0025(4) 0.0047(3) -0.0088(4)
F2 0.0332(5) 0.0215(4) 0.0339(5) 0.0060(3) -0.0057(4) -0.0094(3)
N1 0.0215(6) 0.0352(7) 0.0197(6) -0.0021(5) 0.0004(5) 0.0033(5)
N2 0.0206(6) 0.0208(6) 0.0203(6) 0.0027(5) -0.0016(5) -0.0009(5)
N3 0.0289(6) 0.0244(6) 0.0230(7) -0.0009(5) 0.0014(5) -0.0037(5)
C1 0.0231(7) 0.0235(7) 0.0274(8) 0.0010(6) -0.0022(6) -0.0016(6)
C2 0.0272(8) 0.0333(8) 0.0355(9) -0.0042(7) -0.0013(6) 0.0051(6)
C3 0.0298(8) 0.0424(10) 0.0474(11) 0.0008(8) -0.0087(7) 0.0106(7)
C4 0.0364(9) 0.0539(11) 0.0345(10) 0.0057(8) -0.0131(7) 0.0073(8)
C5 0.0333(8) 0.0418(9) 0.0259(8) 0.0012(7) -0.0039(6) 0.0022(7)
C6 0.0233(7) 0.0231(7) 0.0261(8) 0.0015(6) -0.0022(6) -0.0012(6)
C7 0.0204(7) 0.0211(7) 0.0222(7) 0.0022(5) 0.0007(5) -0.0008(5)
C8 0.0225(7) 0.0200(7) 0.0218(7) 0.0020(5) -0.0003(5) -0.0017(5)
C9 0.0259(7) 0.0219(7) 0.0283(8) -0.0021(6) 0.0015(6) -0.0035(6)
C10 0.0305(8) 0.0242(7) 0.0281(8) -0.0043(6) 0.0029(6) -0.0051(6)
C11 0.0238(7) 0.0196(7) 0.0203(7) 0.0035(5) -0.0020(5) -0.0016(5)
C12 0.0253(7) 0.0210(7) 0.0204(7) 0.0022(5) -0.0010(6) -0.0038(6)
C13 0.0278(7) 0.0207(7) 0.0243(8) 0.0008(6) 0.0012(6) -0.0070(6)
C14 0.0240(7) 0.0194(7) 0.0233(7) 0.0005(5) 0.0002(6) -0.0032(5)
C15 0.0222(7) 0.0236(7) 0.0318(8) 0.0013(6) 0.0040(6) -0.0027(6)
C16 0.0204(7) 0.0255(7) 0.0345(9) 0.0035(6) 0.0002(6) 0.0024(6)
C17 0.0241(7) 0.0214(7) 0.0261(8) 0.0016(6) -0.0006(6) 0.0020(6)
C18 0.0214(7) 0.0215(7) 0.0227(7) 0.0003(5) 0.0030(5) 0.0013(5)
C19 0.0209(7) 0.0178(6) 0.0224(7) -0.0018(5) -0.0014(5) 0.0012(5)
C20 0.0243(7) 0.0360(8) 0.0317(9) 0.0085(7) 0.0004(6) 0.0060(6)
C21 0.0286(8) 0.0277(8) 0.0288(8) 0.0042(6) -0.0030(6) -0.0041(6)
C22 0.0326(8) 0.0331(8) 0.0363(9) 0.0145(7) -0.0060(7) -0.0046(7)
C23 0.0389(9) 0.0254(8) 0.0534(11) 0.0141(7) -0.0036(8) 0.0028(7)
C24 0.0583(12) 0.0280(9) 0.0479(11) 0.0030(8) 0.0051(9) 0.0106(8)
C25 0.0514(10) 0.0256(8) 0.0298(9) 0.0024(6) -0.0005(7) 0.0056(7)
C26 0.0269(7) 0.0201(7) 0.0282(8) 0.0027(6) -0.0044(6) -0.0046(6)

loop_
_atom_type_symbol
_atom_type_description
_atom_type_scat_dispersion_real
_atom_type_scat_dispersion_imag
_atom_type_scat_source
C C 0.0181 0.0091 'International Tables Vol C Tables 4.2.6.8 and 6.1.1.4'
H H 0.0000 0.0000 'International Tables Vol C Tables 4.2.6.8 and 6.1.1.4'
F F 0.0727 0.0534 'International Tables Vol C Tables 4.2.6.8 and 6.1.1.4'
N N 0.0311 0.0180 'International Tables Vol C Tables 4.2.6.8 and 6.1.1.4'

loop_
_geom_angle_atom_site_label_1
_geom_angle_atom_site_label_2
_geom_angle_atom_site_label_3
_geom_angle
C1 N1 H1 124.6
C1 N1 C7 110.90(12)
C7 N1 H1 124.6
C12 N2 C7 110.52(10)
C19 N2 C7 115.80(11)
C19 N2 C12 106.41(11)
C11 N3 C10 106.79(12)
N1 C1 C2 128.86(14)
N1 C1 C6 110.65(13)
C2 C1 C6 120.46(14)
C1 C2 H2 121.0
C3 C2 C1 118.02(15)
C3 C2 H2 121.0
C2 C3 H3 119.1
C4 C3 C2 121.76(15)
C4 C3 H3 119.1
C3 C4 H4 120.1
C3 C4 C5 119.77(16)
C5 C4 H4 120.1
C4 C5 H5 120.4
C6 C5 C4 119.14(16)
C6 C5 H5 120.4
C1 C6 C8 108.77(12)
C5 C6 C1 120.84(14)
C5 C6 C8 130.37(14)
N1 C7 N2 114.64(11)
N1 C7 H7 110.5
N1 C7 C8 105.13(11)
N2 C7 H7 110.5
N2 C7 C8 105.30(11)
C8 C7 H7 110.5
C6 C8 C7 102.90(11)
C6 C8 C9 114.73(12)
C9 C8 C7 122.09(12)
C11 C8 C6 114.15(11)
C11 C8 C7 103.43(11)
C11 C8 C9 99.38(11)
C8 C9 H9A 111.3
C8 C9 H9B 111.3
C8 C9 C10 102.34(11)
H9A C9 H9B 109.2
C10 C9 H9A 111.3
C10 C9 H9B 111.3
N3 C10 C9 106.02(11)
N3 C10 H10A 110.5
N3 C10 H10B 110.5
C9 C10 H10A 110.5
C9 C10 H10B 110.5
H10A C10 H10B 108.7
N3 C11 C8 117.81(12)
N3 C11 C12 132.30(13)
C12 C11 C8 109.28(12)
N2 C12 C11 100.19(10)
N2 C12 C13 103.33(11)
N2 C12 C26 113.79(12)
C11 C12 C13 114.19(12)
C11 C12 C26 111.10(12)
C26 C12 C13 113.34(11)
F1 C13 F2 103.67(10)
F1 C13 C12 113.31(12)
F1 C13 C14 114.99(12)
F2 C13 C12 109.32(11)
F2 C13 C14 110.41(11)
C14 C13 C12 105.15(11)
C15 C14 C13 130.53(13)
C15 C14 C19 121.42(13)
C19 C14 C13 107.87(12)
C14 C15 H15 120.8
C16 C15 C14 118.41(13)
C16 C15 H15 120.8
C15 C16 H16 119.5
C15 C16 C17 120.94(13)
C17 C16 H16 119.5
C16 C17 C20 120.76(13)
C18 C17 C16 119.91(13)
C18 C17 C20 119.32(13)
C17 C18 H18 120.4
C19 C18 C17 119.16(13)
C19 C18 H18 120.4
C14 C19 N2 112.83(12)
C18 C19 N2 126.98(12)
C18 C19 C14 120.11(13)
C17 C20 H20A 109.5
C17 C20 H20B 109.5
C17 C20 H20C 109.5
H20A C20 H20B 109.5
H20A C20 H20C 109.5
H20B C20 H20C 109.5
C22 C21 H21 119.8
C22 C21 C26 120.37(15)
C26 C21 H21 119.8
C21 C22 H22 120.0
C21 C22 C23 119.92(15)
C23 C22 H22 120.0
C22 C23 H23 120.0
C24 C23 C22 119.96(15)
C24 C23 H23 120.0
C23 C24 H24 119.9
C23 C24 C25 120.23(17)
C25 C24 H24 119.9
C24 C25 H25 120.1
C26 C25 C24 119.89(16)
C26 C25 H25 120.1
C21 C26 C12 118.40(13)
C25 C26 C12 121.97(14)
C25 C26 C21 119.63(14)

loop_
_geom_bond_atom_site_label_1
_geom_bond_atom_site_label_2
_geom_bond_distance
F1 C13 1.3688(17)
F2 C13 1.3860(16)
N1 H1 0.8600
N1 C1 1.3852(19)
N1 C7 1.4406(18)
N2 C7 1.5119(17)
N2 C12 1.5072(18)
N2 C19 1.4199(17)
N3 C10 1.4873(18)
N3 C11 1.2656(19)
C1 C2 1.393(2)
C1 C6 1.397(2)
C2 H2 0.9300
C2 C3 1.388(2)
C3 H3 0.9300
C3 C4 1.385(3)
C4 H4 0.9300
C4 C5 1.396(2)
C5 H5 0.9300
C5 C6 1.377(2)
C6 C8 1.5150(19)
C7 H7 0.9800
C7 C8 1.552(2)
C8 C9 1.5398(19)
C8 C11 1.5147(19)
C9 H9A 0.9700
C9 H9B 0.9700
C9 C10 1.546(2)
C10 H10A 0.9700
C10 H10B 0.9700
C11 C12 1.5120(19)
C12 C13 1.550(2)
C12 C26 1.522(2)
C13 C14 1.478(2)
C14 C15 1.388(2)
C14 C19 1.391(2)
C15 H15 0.9300
C15 C16 1.384(2)
C16 H16 0.9300
C16 C17 1.402(2)
C17 C18 1.396(2)
C17 C20 1.508(2)
C18 H18 0.9300
C18 C19 1.388(2)
C20 H20A 0.9600
C20 H20B 0.9600
C20 H20C 0.9600
C21 H21 0.9300
C21 C22 1.384(2)
C21 C26 1.389(2)
C22 H22 0.9300
C22 C23 1.386(3)
C23 H23 0.9300
C23 C24 1.384(3)
C24 H24 0.9300
C24 C25 1.389(2)
C25 H25 0.9300
C25 C26 1.389(2)

loop_
_smtbx_masks_void_nr
_smtbx_masks_void_average_x
_smtbx_masks_void_average_y
_smtbx_masks_void_average_z
_smtbx_masks_void_volume
_smtbx_masks_void_count_electrons
1 0.000 0.250 0.125 192.5 46.6
2 0.000 0.750 0.875 192.5 46.6
3 0.500 0.250 0.375 192.5 46.6
4 0.500 0.750 0.625 192.5 46.6
